data_1504368
loop_
_publ_author_name
'Landis, Chad A.'
'Dhar, Bal Mukund'
'Lee, Taegweon'
'Sarjeant, Amy'
'Katz, Howard E.'

_publ_section_title
;
 Syntheses, Solid State Structures, and Electrical Properties of
 Oxadiazole-Based Oligomers with Perfluorinated Endgroups
;
_journal_issue 21
_journal_name_full 'Journal of Physical Chemistry C'
_journal_page_first 7939
_journal_paper_doi 10.1021/jp711836b
_journal_volume 112
_journal_year 2008
_chemical_formula_moiety 'C16 F10 N4 O2'
_chemical_formula_sum 'C16 F10 N4 O2'
_chemical_formula_weight 470.20
_chemical_name_systematic
; 
 ? 
;
_space_group_IT_number 14
_symmetry_cell_setting monoclinic
_symmetry_space_group_name_Hall '-P 2ybc'
_symmetry_space_group_name_H-M 'P 1 21/c 1'
_atom_sites_solution_primary direct
_atom_sites_solution_secondary difmap
_audit_creation_date
;
'Fri Jan 19 12:43:47 2007'
;
_audit_creation_method SHELXL-97
_cell_angle_alpha 90.00
_cell_angle_beta 90.705(4)
_cell_angle_gamma 90.00
_cell_formula_units_Z 4
_cell_length_a 13.5479(6)
_cell_length_b 5.8743(3)
_cell_length_c 19.6022(8)
_cell_measurement_reflns_used 4111
_cell_measurement_theta_max 26.4996
_cell_measurement_theta_min 3.8983
_cell_volume 1559.91(12)
_computing_cell_refinement 'Oxford Diffraction CrysAlis RED'
_computing_data_collection 'Oxford Diffraction CrysAlis CCD'
_computing_data_reduction 'Oxford Diffraction CrysAlis RED'
_computing_molecular_graphics 'Sheldrick, G.M. (2000). SHELXTL v6.10.'
_computing_publication_material 'Sheldrick, G.M. (2000). SHELXTL v6.10.'
_computing_structure_refinement 'Sheldrick, G.M. (2000). SHELXTL v6.10.'
_computing_structure_solution 'Sheldrick, G.M. (2000). SHELXTL v6.10.'
_diffrn_ambient_temperature 110
_diffrn_detector_area_resol_mean 15.9890
_diffrn_measured_fraction_theta_full 0.991
_diffrn_measured_fraction_theta_max 0.991
_diffrn_measurement_details 'see scan set'
_diffrn_measurement_device Kappa
_diffrn_measurement_device_type Xcalibur3
_diffrn_measurement_method ' omega phi scans'
_diffrn_orient_matrix_UB_11 -0.0064953647
_diffrn_orient_matrix_UB_12 0.0115094076
_diffrn_orient_matrix_UB_13 0.0356464985
_diffrn_orient_matrix_UB_21 -0.0418616258
_diffrn_orient_matrix_UB_22 0.0700706712
_diffrn_orient_matrix_UB_23 -0.0060120999
_diffrn_orient_matrix_UB_31 -0.0308029094
_diffrn_orient_matrix_UB_32 -0.0975198641
_diffrn_orient_matrix_UB_33 -0.0000645042
_diffrn_radiation_monochromator graphite
_diffrn_radiation_source 'Enhance (Mo) X-ray Source'
_diffrn_radiation_type 'Mo K\a'
_diffrn_radiation_wavelength 0.71073
_diffrn_reflns_av_R_equivalents 0.0364
_diffrn_reflns_av_sigmaI/netI 0.0462
_diffrn_reflns_limit_h_max 16
_diffrn_reflns_limit_h_min -16
_diffrn_reflns_limit_k_max 6
_diffrn_reflns_limit_k_min -7
_diffrn_reflns_limit_l_max 24
_diffrn_reflns_limit_l_min -24
_diffrn_reflns_number 8890
_diffrn_reflns_resolution_max 0.80
_diffrn_reflns_theta_full 26.37
_diffrn_reflns_theta_max 26.37
_diffrn_reflns_theta_min 3.92
_diffrn_source_current 40
_diffrn_source_power 2
_diffrn_source_voltage 50
_diffrn_standards_interval_count 2
_diffrn_standards_interval_time 50
_exptl_absorpt_coefficient_mu 0.216
_exptl_absorpt_correction_T_max 0.989
_exptl_absorpt_correction_T_min 0.913
_exptl_absorpt_correction_type analytical
_exptl_absorpt_process_details
;
CrysAlis RED, Oxford Diffraction Ltd.,
Version 1.171.31.7 (release 18-10-2006 CrysAlis171 .NET)
(compiled Oct 18 2006,16:28:17)
Analytical numeric absorption correction using a multifaceted crystal
            model based on expressions derived by R.C. Clark & J.S. Reid.
(Clark, R. C. & Reid, J. S. (1995). Acta Cryst. A51, 887-897)
;
_exptl_crystal_colour colorless
_exptl_crystal_density_diffrn 2.002
_exptl_crystal_density_method 'not measured'
_exptl_crystal_description blade
_exptl_crystal_F_000 920
_exptl_crystal_size_max 0.8083
_exptl_crystal_size_mid 0.1011
_exptl_crystal_size_min 0.0559
_refine_diff_density_max 0.274
_refine_diff_density_min -0.284
_refine_diff_density_rms 0.060
_refine_ls_extinction_method none
_refine_ls_goodness_of_fit_ref 1.086
_refine_ls_matrix_type full
_refine_ls_number_parameters 289
_refine_ls_number_reflns 3171
_refine_ls_number_restraints 0
_refine_ls_restrained_S_all 1.086
_refine_ls_R_factor_all 0.0653
_refine_ls_R_factor_gt 0.0390
_refine_ls_shift/su_max 0.000
_refine_ls_shift/su_mean 0.000
_refine_ls_structure_factor_coef Fsqd
_refine_ls_weighting_details 'calc w=1/[\s^2^(Fo^2^)+(0.0378P)^2^+0.7899P] where P=(Fo^2^+2Fc^2^)/3'
_refine_ls_weighting_scheme calc
_refine_ls_wR_factor_gt 0.0784
_refine_ls_wR_factor_ref 0.0922
_reflns_number_gt 2327
_reflns_number_total 3171
_reflns_threshold_expression >2sigma(I)
_cod_data_source_file jp711836b-file005.cif
_cod_data_source_block x0332
_cod_depositor_comments
;
The following automatic conversions were performed:

'_symmetry_cell_setting' value 'Monoclinic' changed to 'monoclinic'
according to /home/saulius/struct/CIF-dictionaries/cif_core.dic
dictionary named 'cif_core.dic' version 2.4.1 from 2010-06-29.

Automatic conversion script
Id: cif_fix_values 1715 2011-07-08 13:25:40Z adriana 
;
_cod_original_sg_symbol_H-M 'P2(1)/c  '
_cod_database_code 1504368
_audit_creation_method_reference
;
CrysAlis RED, Oxford Diffraction Ltd.,
Version 1.171.31.7 (release 18-10-2006 CrysAlis171 .NET)
(compiled Oct 18 2006,16:28:17)
;
_computing_data_collection_reference
;
CrysAlis CCD, Oxford Diffraction Ltd.,
Version 1.171.31.7 (release 18-10-2006 CrysAlis171 .NET)
(compiled Oct 18 2006,16:28:17)
;
_computing_cell_refinment_reference
;
CrysAlis RED, Oxford Diffraction Ltd.,
Version 1.171.31.7 (release 18-10-2006 CrysAlis171 .NET)
(compiled Oct 18 2006,16:28:17)
;
_computing_data_reduction_reference
;
CrysAlis RED, Oxford Diffraction Ltd.,
Version 1.171.31.7 (release 18-10-2006 CrysAlis171 .NET)
(compiled Oct 18 2006,16:28:17)
;
_cell_measurement_resolution_max 0.80
_jhu_your_name_here 'Dr. Amy A Sarjeant'
_jhu_your_lab_here 'NCB 240'
_jhu_your_phone_number_here x6-8569
_jhu_your_email_here xray@jhu.edu
_jhu_institutional_source 'Katz Lab'
_jhu_submitting_scientist 'Chad Landis'
_jhu_scientist_phone x6-0799
_jhu_scientist_email clandis2@jhu.edu
_jhu_identifying_number x0332
_jhu_xray_labbook II-50
_jhu_crystalization_labbook CAL0701
_jhu_crystalization_solvent DMSO
_jhu_crystalization_method Evaporation
_jhu_diffraction_detector_distance 50
_jhu_quality_factor 1

loop_
_symmetry_equiv_pos_as_xyz
'x, y, z'
'-x, y+1/2, -z+1/2'
'-x, -y, -z'
'x, -y-1/2, z-1/2'

loop_
_atom_site_label
_atom_site_type_symbol
_atom_site_fract_x
_atom_site_fract_y
_atom_site_fract_z
_atom_site_U_iso_or_equiv
_atom_site_adp_type
_atom_site_occupancy
_atom_site_symmetry_multiplicity
_atom_site_calc_flag
F1 F 0.17978(9) 0.1053(2) 0.14686(6) 0.0240(3) Uani 1 1 d
F2 F 0.03952(10) 0.3891(2) 0.10344(7) 0.0279(3) Uani 1 1 d
F3 F 0.00504(9) 0.7848(2) 0.17206(7) 0.0264(3) Uani 1 1 d
F4 F 0.11312(9) 0.8868(2) 0.28481(7) 0.0216(3) Uani 1 1 d
F5 F 0.25340(9) 0.6053(2) 0.32994(6) 0.0184(3) Uani 1 1 d
F6 F 0.82533(10) 0.2206(2) 0.46934(7) 0.0294(4) Uani 1 1 d
F7 F 0.90734(10) 0.5152(3) 0.55589(8) 0.0381(4) Uani 1 1 d
F8 F 0.80653(11) 0.8912(3) 0.59591(7) 0.0336(4) Uani 1 1 d
F9 F 0.62206(10) 0.9690(2) 0.54676(7) 0.0252(3) Uani 1 1 d
F10 F 0.53671(9) 0.6775(2) 0.46063(6) 0.0198(3) Uani 1 1 d
O1 O 0.37559(10) 0.2778(3) 0.30340(7) 0.0152(3) Uani 1 1 d
O2 O 0.54329(10) 0.3127(2) 0.38534(7) 0.0148(3) Uani 1 1 d
N1 N 0.41606(13) -0.0662(3) 0.26713(10) 0.0181(4) Uani 1 1 d
N2 N 0.32555(13) -0.0049(3) 0.23664(10) 0.0183(4) Uani 1 1 d
N3 N 0.60290(13) -0.0153(3) 0.34807(9) 0.0175(4) Uani 1 1 d
N4 N 0.67174(13) 0.0812(3) 0.39354(9) 0.0181(4) Uani 1 1 d
C1 C 0.44124(15) 0.1043(4) 0.30462(11) 0.0144(5) Uani 1 1 d
C2 C 0.30550(15) 0.1971(4) 0.25887(10) 0.0134(5) Uani 1 1 d
C3 C 0.22324(15) 0.3444(4) 0.23984(11) 0.0148(5) Uani 1 1 d
C4 C 0.16478(15) 0.2955(4) 0.18239(11) 0.0165(5) Uani 1 1 d
C5 C 0.09189(16) 0.4411(4) 0.15937(11) 0.0179(5) Uani 1 1 d
C6 C 0.07467(15) 0.6415(4) 0.19375(11) 0.0177(5) Uani 1 1 d
C7 C 0.13011(15) 0.6929(4) 0.25085(11) 0.0158(5) Uani 1 1 d
C8 C 0.20266(15) 0.5461(4) 0.27358(11) 0.0146(5) Uani 1 1 d
C9 C 0.53058(16) 0.1270(4) 0.34551(10) 0.0150(5) Uani 1 1 d
C10 C 0.63435(15) 0.2717(4) 0.41380(10) 0.0150(5) Uani 1 1 d
C11 C 0.67727(15) 0.4355(4) 0.46124(10) 0.0147(5) Uani 1 1 d
C12 C 0.77273(16) 0.4029(4) 0.48729(11) 0.0195(5) Uani 1 1 d
C13 C 0.81671(16) 0.5546(4) 0.53155(11) 0.0227(5) Uani 1 1 d
C14 C 0.76576(17) 0.7453(4) 0.55156(11) 0.0235(5) Uani 1 1 d
C15 C 0.67142(17) 0.7832(4) 0.52708(11) 0.0190(5) Uani 1 1 d
C16 C 0.62869(15) 0.6311(4) 0.48254(11) 0.0149(5) Uani 1 1 d

loop_
_atom_site_aniso_label
_atom_site_aniso_U_11
_atom_site_aniso_U_22
_atom_site_aniso_U_33
_atom_site_aniso_U_23
_atom_site_aniso_U_13
_atom_site_aniso_U_12
F1 0.0253(7) 0.0232(8) 0.0234(7) -0.0112(6) -0.0013(6) 0.0007(6)
F2 0.0233(7) 0.0368(9) 0.0233(7) -0.0032(6) -0.0082(6) -0.0023(7)
F3 0.0181(7) 0.0249(8) 0.0360(8) 0.0038(7) -0.0075(6) 0.0039(6)
F4 0.0170(6) 0.0167(7) 0.0312(7) -0.0038(6) 0.0017(6) 0.0045(6)
F5 0.0209(6) 0.0178(7) 0.0164(6) -0.0038(5) -0.0025(5) 0.0017(6)
F6 0.0230(7) 0.0316(9) 0.0336(8) -0.0089(7) -0.0071(6) 0.0133(7)
F7 0.0260(8) 0.0497(10) 0.0383(9) -0.0104(8) -0.0155(7) 0.0072(8)
F8 0.0385(8) 0.0365(9) 0.0257(7) -0.0111(7) -0.0058(6) -0.0060(7)
F9 0.0336(8) 0.0179(7) 0.0242(7) -0.0040(6) 0.0064(6) 0.0017(6)
F10 0.0179(6) 0.0166(7) 0.0250(7) 0.0003(6) 0.0013(5) 0.0036(6)
O1 0.0146(7) 0.0144(8) 0.0166(7) -0.0027(6) 0.0012(6) 0.0014(7)
O2 0.0137(7) 0.0132(8) 0.0175(7) -0.0022(7) 0.0012(6) 0.0041(6)
N1 0.0161(9) 0.0151(10) 0.0232(10) -0.0002(9) 0.0025(8) -0.0007(8)
N2 0.0156(9) 0.0157(10) 0.0238(10) -0.0005(8) 0.0026(8) 0.0010(8)
N3 0.0182(9) 0.0167(10) 0.0175(9) 0.0016(8) 0.0025(8) 0.0038(9)
N4 0.0197(9) 0.0188(11) 0.0157(9) -0.0005(8) -0.0002(8) 0.0036(9)
C1 0.0140(10) 0.0118(11) 0.0176(10) 0.0008(9) 0.0061(9) 0.0025(9)
C2 0.0134(10) 0.0128(11) 0.0143(10) -0.0023(9) 0.0049(8) -0.0030(9)
C3 0.0118(10) 0.0170(12) 0.0157(10) 0.0005(9) 0.0057(9) 0.0004(9)
C4 0.0156(11) 0.0152(12) 0.0189(11) -0.0017(10) 0.0065(9) -0.0034(10)
C5 0.0141(11) 0.0237(13) 0.0160(11) 0.0016(10) 0.0002(9) -0.0040(10)
C6 0.0111(10) 0.0192(13) 0.0229(11) 0.0071(10) 0.0012(9) 0.0012(10)
C7 0.0134(10) 0.0109(11) 0.0234(11) -0.0003(10) 0.0054(9) -0.0029(9)
C8 0.0104(10) 0.0187(12) 0.0148(10) 0.0005(9) 0.0019(8) -0.0019(9)
C9 0.0198(11) 0.0115(11) 0.0138(10) 0.0011(9) 0.0044(9) 0.0000(10)
C10 0.0129(10) 0.0180(12) 0.0142(10) 0.0049(9) 0.0037(8) 0.0040(10)
C11 0.0141(10) 0.0161(12) 0.0139(10) 0.0020(9) 0.0027(8) -0.0003(9)
C12 0.0204(11) 0.0209(13) 0.0173(11) -0.0006(10) 0.0031(9) 0.0064(10)
C13 0.0173(11) 0.0317(15) 0.0191(11) 0.0013(11) -0.0023(10) 0.0018(11)
C14 0.0285(13) 0.0272(14) 0.0149(11) -0.0020(10) -0.0004(10) -0.0073(12)
C15 0.0266(12) 0.0139(12) 0.0168(11) 0.0020(10) 0.0090(9) 0.0012(10)
C16 0.0133(10) 0.0166(12) 0.0148(10) 0.0046(9) 0.0031(9) 0.0016(9)

loop_
_atom_type_symbol
_atom_type_description
_atom_type_scat_dispersion_real
_atom_type_scat_dispersion_imag
_atom_type_scat_source
C C 0.0033 0.0016 'International Tables Vol C Tables 4.2.6.8 and 6.1.1.4'
N N 0.0061 0.0033 'International Tables Vol C Tables 4.2.6.8 and 6.1.1.4'
O O 0.0106 0.0060 'International Tables Vol C Tables 4.2.6.8 and 6.1.1.4'
F F 0.0171 0.0103 'International Tables Vol C Tables 4.2.6.8 and 6.1.1.4'

loop_
_exptl_crystal_face_index_h
_exptl_crystal_face_index_k
_exptl_crystal_face_index_l
_exptl_crystal_face_perp_dist
6.00 -8.00 -2.00 0.4203
-19.00 0.00 2.00 0.0243
19.00 0.00 1.00 0.0286
0.00 8.00 0.00 0.3586
-11.00 -6.00 11.00 0.3309
-9.00 -6.00 -16.00 0.3333
-1.00 0.00 28.00 0.0493
1.00 0.00 -28.00 0.0492
17.00 0.00 -12.00 0.0388
13.00 0.00 20.00 0.0434
-16.00 0.00 -14.00 0.0372

loop_
_geom_angle_atom_site_label_1
_geom_angle_atom_site_label_2
_geom_angle_atom_site_label_3
_geom_angle
C1 O1 C2 101.64(16)
C9 O2 C10 101.61(16)
C1 N1 N2 105.51(17)
C2 N2 N1 106.12(18)
C9 N3 N4 105.21(18)
C10 N4 N3 106.56(17)
N1 C1 O1 114.02(18)
N1 C1 C9 126.9(2)
O1 C1 C9 119.02(18)
N2 C2 O1 112.70(18)
N2 C2 C3 128.4(2)
O1 C2 C3 118.78(19)
C8 C3 C4 116.4(2)
C8 C3 C2 122.90(19)
C4 C3 C2 120.6(2)
F1 C4 C5 117.52(19)
F1 C4 C3 120.3(2)
C5 C4 C3 122.2(2)
F2 C5 C6 120.4(2)
F2 C5 C4 119.9(2)
C6 C5 C4 119.7(2)
F3 C6 C7 120.0(2)
F3 C6 C5 120.5(2)
C7 C6 C5 119.5(2)
F4 C7 C6 119.7(2)
F4 C7 C8 119.8(2)
C6 C7 C8 120.4(2)
F5 C8 C7 117.4(2)
F5 C8 C3 120.73(19)
C7 C8 C3 121.8(2)
N3 C9 O2 114.19(19)
N3 C9 C1 126.3(2)
O2 C9 C1 119.54(19)
N4 C10 O2 112.42(19)
N4 C10 C11 127.87(19)
O2 C10 C11 119.70(19)
C16 C11 C12 116.3(2)
C16 C11 C10 123.46(19)
C12 C11 C10 120.3(2)
F6 C12 C13 117.22(19)
F6 C12 C11 120.5(2)
C13 C12 C11 122.3(2)
F7 C13 C12 120.2(2)
F7 C13 C14 120.2(2)
C12 C13 C14 119.5(2)
F8 C14 C13 120.2(2)
F8 C14 C15 119.8(2)
C13 C14 C15 119.9(2)
F9 C15 C16 120.4(2)
F9 C15 C14 119.7(2)
C16 C15 C14 119.9(2)
F10 C16 C15 117.03(19)
F10 C16 C11 120.88(19)
C15 C16 C11 122.1(2)

loop_
_geom_bond_atom_site_label_1
_geom_bond_atom_site_label_2
_geom_bond_distance
F1 C4 1.334(3)
F2 C5 1.334(2)
F3 C6 1.330(2)
F4 C7 1.341(3)
F5 C8 1.340(2)
F6 C12 1.336(3)
F7 C13 1.332(3)
F8 C14 1.336(3)
F9 C15 1.339(3)
F10 C16 1.341(2)
O1 C1 1.352(3)
O1 C2 1.367(2)
O2 C9 1.351(3)
O2 C10 1.369(2)
N1 C1 1.286(3)
N1 N2 1.404(3)
N2 C2 1.294(3)
N3 C9 1.288(3)
N3 N4 1.402(3)
N4 C10 1.293(3)
C1 C9 1.450(3)
C2 C3 1.456(3)
C3 C8 1.387(3)
C3 C4 1.399(3)
C4 C5 1.378(3)
C5 C6 1.378(3)
C6 C7 1.374(3)
C7 C8 1.378(3)
C10 C11 1.454(3)
C11 C16 1.391(3)
C11 C12 1.398(3)
C12 C13 1.374(3)
C13 C14 1.375(3)
C14 C15 1.378(3)
C15 C16 1.372(3)

loop_
_geom_torsion_atom_site_label_1
_geom_torsion_atom_site_label_2
_geom_torsion_atom_site_label_3
_geom_torsion_atom_site_label_4
_geom_torsion
C1 N1 N2 C2 0.1(2)
C9 N3 N4 C10 -0.1(2)
N2 N1 C1 O1 0.7(2)
N2 N1 C1 C9 -178.5(2)
C2 O1 C1 N1 -1.1(2)
C2 O1 C1 C9 178.08(19)
N1 N2 C2 O1 -0.8(2)
N1 N2 C2 C3 175.9(2)
C1 O1 C2 N2 1.2(2)
C1 O1 C2 C3 -175.87(18)
N2 C2 C3 C8 171.6(2)
O1 C2 C3 C8 -11.9(3)
N2 C2 C3 C4 -13.3(3)
O1 C2 C3 C4 163.28(19)
C8 C3 C4 F1 179.84(18)
C2 C3 C4 F1 4.3(3)
C8 C3 C4 C5 1.3(3)
C2 C3 C4 C5 -174.2(2)
F1 C4 C5 F2 0.0(3)
C3 C4 C5 F2 178.56(19)
F1 C4 C5 C6 -178.99(19)
C3 C4 C5 C6 -0.4(3)
F2 C5 C6 F3 0.6(3)
C4 C5 C6 F3 179.59(19)
F2 C5 C6 C7 -179.33(19)
C4 C5 C6 C7 -0.4(3)
F3 C6 C7 F4 0.6(3)
C5 C6 C7 F4 -179.46(19)
F3 C6 C7 C8 -179.75(19)
C5 C6 C7 C8 0.2(3)
F4 C7 C8 F5 0.3(3)
C6 C7 C8 F5 -179.37(19)
F4 C7 C8 C3 -179.58(19)
C6 C7 C8 C3 0.7(3)
C4 C3 C8 F5 178.66(18)
C2 C3 C8 F5 -6.0(3)
C4 C3 C8 C7 -1.4(3)
C2 C3 C8 C7 173.9(2)
N4 N3 C9 O2 -0.2(2)
N4 N3 C9 C1 179.3(2)
C10 O2 C9 N3 0.4(2)
C10 O2 C9 C1 -179.18(19)
N1 C1 C9 N3 4.4(4)
O1 C1 C9 N3 -174.7(2)
N1 C1 C9 O2 -176.1(2)
O1 C1 C9 O2 4.8(3)
N3 N4 C10 O2 0.3(2)
N3 N4 C10 C11 -179.9(2)
C9 O2 C10 N4 -0.4(2)
C9 O2 C10 C11 179.81(18)
N4 C10 C11 C16 -176.6(2)
O2 C10 C11 C16 3.1(3)
N4 C10 C11 C12 4.4(3)
O2 C10 C11 C12 -175.92(19)
C16 C11 C12 F6 -179.56(19)
C10 C11 C12 F6 -0.5(3)
C16 C11 C12 C13 0.1(3)
C10 C11 C12 C13 179.2(2)
F6 C12 C13 F7 -1.3(3)
C11 C12 C13 F7 179.1(2)
F6 C12 C13 C14 179.9(2)
C11 C12 C13 C14 0.3(4)
F7 C13 C14 F8 -0.5(3)
C12 C13 C14 F8 178.3(2)
F7 C13 C14 C15 -178.9(2)
C12 C13 C14 C15 -0.2(3)
F8 C14 C15 F9 1.5(3)
C13 C14 C15 F9 179.94(19)
F8 C14 C15 C16 -178.7(2)
C13 C14 C15 C16 -0.3(3)
F9 C15 C16 F10 -0.3(3)
C14 C15 C16 F10 179.9(2)
F9 C15 C16 C11 -179.58(19)
C14 C15 C16 C11 0.7(3)
C12 C11 C16 F10 -179.78(19)
C10 C11 C16 F10 1.1(3)
C12 C11 C16 C15 -0.5(3)
C10 C11 C16 C15 -179.6(2)

loop_
_diffrn_scan_number
_diffrn_scan_type
_diffrn_scan_start
_diffrn_scan_end
_diffrn_scan_width
_diffrn_scan_exptime
_diffrn_scan_omega
_diffrn_scan_theta
_diffrn_scan_kappa
_diffrn_scan_phi
_diffrn_scan_omega1
_diffrn_scan_theta1
_diffrn_scan_frames
1 omega 45.00 95.00 1.00 60.00 - 22.68 48.00 -25.00 0.00 0.00 50
2 phi -122.00 -58.00 1.00 60.00 40.00 22.68 0.00 - 0.00 0.00 64
3 omega -1.00 50.00 1.00 60.00 - 22.68 -45.00 240.00 0.00 0.00 51
4 phi -62.00 2.00 1.00 60.00 40.00 22.68 0.00 - 0.00 0.00 64
5 omega 12.00 46.00 1.00 60.00 - 22.68 45.00 120.00 0.00 0.00 34
6 omega -51.00 1.00 1.00 60.00 - -23.31 45.00 240.00 0.00 0.00 52
7 omega -96.00 -50.00 1.00 60.00 - -23.31 -45.00 120.00 0.00 0.00 46
